data_1567898
loop_
_publ_author_name
'He, Xinwei'
'Li, Ruxue'
'Choy, Pui Ying'
'Duan, Jiahui'
'Yin, Zhenzhen'
'Xu, Keke'
'Tang, Qiang'
'Zhong, RongLin'
'Shang, Yongjia'
'Kwong, Fuk Yee'

_publ_section_title
;
 An expeditious FeCl3-catalyzed cascade 1,4-conjugate
 addition/annulation/1,5-H shift sequence for modular access of
 all-pyrano-moiety-substituted chromenes
;
_journal_name_full 'Chemical Science'
_journal_paper_doi 10.1039/D2SC04431E
_journal_year 2022
_chemical_formula_moiety 'C28 H20 F N O2'
_chemical_formula_sum 'C28 H20 F N O2'
_chemical_formula_weight 421.45
_space_group_crystal_system triclinic
_space_group_IT_number 2
_space_group_name_Hall '-P 1'
_space_group_name_H-M_alt 'P -1'
_atom_sites_solution_hydrogens geom
_atom_sites_solution_primary dual
_audit_creation_date 2021-09-30
_audit_creation_method
;
Olex2 1.5
(compiled 2021.08.20 svn.r13c46975 for OlexSys, GUI svn.r6405)
;
_audit_update_record
;
2022-07-07 deposited with the CCDC.	2022-11-03 downloaded from the CCDC.
;
_cell_angle_alpha 101.581(6)
_cell_angle_beta 95.065(7)
_cell_angle_gamma 111.403(6)
_cell_formula_units_Z 2
_cell_length_a 9.5747(19)
_cell_length_b 9.6132(18)
_cell_length_c 12.847(3)
_cell_measurement_reflns_used 2720
_cell_measurement_temperature 300.0
_cell_measurement_theta_max 23.137
_cell_measurement_theta_min 2.958
_cell_volume 1061.5(4)
_computing_cell_refinement 'SAINT v8.37A (Bruker, 2015)'
_computing_data_collection 'SAINT v8.37A (Bruker, 2015)'
_computing_data_reduction 'SAINT v8.37A (Bruker, 2015)'
_computing_molecular_graphics 'Olex2 1.5 (Dolomanov et al., 2009)'
_computing_publication_material 'Olex2 1.5 (Dolomanov et al., 2009)'
_computing_structure_refinement 'SHELXL 2018/3 (Sheldrick, 2015)'
_computing_structure_solution 'SHELXT 2018/2 (Sheldrick, 2018)'
_diffrn_ambient_temperature 300.00
_diffrn_measured_fraction_theta_full 0.976
_diffrn_measured_fraction_theta_max 0.947
_diffrn_measurement_device_type 'Bruker APEX-II CCD'
_diffrn_measurement_method '\f and \w scans'
_diffrn_radiation_type MoK\a
_diffrn_radiation_wavelength 0.71073
_diffrn_reflns_av_R_equivalents 0.1059
_diffrn_reflns_av_unetI/netI 0.1007
_diffrn_reflns_Laue_measured_fraction_full 0.976
_diffrn_reflns_Laue_measured_fraction_max 0.947
_diffrn_reflns_limit_h_max 12
_diffrn_reflns_limit_h_min -12
_diffrn_reflns_limit_k_max 12
_diffrn_reflns_limit_k_min -12
_diffrn_reflns_limit_l_max 16
_diffrn_reflns_limit_l_min -16
_diffrn_reflns_number 16838
_diffrn_reflns_point_group_measured_fraction_full 0.976
_diffrn_reflns_point_group_measured_fraction_max 0.947
_diffrn_reflns_theta_full 25.242
_diffrn_reflns_theta_max 27.668
_diffrn_reflns_theta_min 2.596
_diffrn_source_current 30.0
_diffrn_source_power 1.5
_diffrn_source_voltage 50.0
_diffrn_standards_number 0
_exptl_absorpt_coefficient_mu 0.089
_exptl_absorpt_correction_T_max 0.7456
_exptl_absorpt_correction_T_min 0.5420
_exptl_absorpt_correction_type multi-scan
_exptl_absorpt_process_details
;
SADABS-2016/2 (Bruker,2016/2) was used for absorption correction.
wR2(int) was 0.0910 before and 0.0714 after correction.
The Ratio of minimum to maximum transmission is 0.7269.
The \l/2 correction factor is Not present.
;
_exptl_crystal_colour 'clear light colourless'
_exptl_crystal_colour_lustre clear
_exptl_crystal_colour_modifier light
_exptl_crystal_colour_primary colourless
_exptl_crystal_density_diffrn 1.319
_exptl_crystal_description block
_exptl_crystal_F_000 440
_exptl_crystal_size_max 0.13
_exptl_crystal_size_mid 0.12
_exptl_crystal_size_min 0.11
_refine_diff_density_max 0.240
_refine_diff_density_min -0.224
_refine_diff_density_rms 0.059
_refine_ls_extinction_coef 0.025(5)
_refine_ls_extinction_expression Fc^*^=kFc[1+0.001xFc^2^\l^3^/sin(2\q)]^-1/4^
_refine_ls_extinction_method 'SHELXL-2018/3 (Sheldrick 2018)'
_refine_ls_goodness_of_fit_ref 0.995
_refine_ls_hydrogen_treatment constr
_refine_ls_matrix_type full
_refine_ls_number_parameters 290
_refine_ls_number_reflns 4695
_refine_ls_number_restraints 0
_refine_ls_restrained_S_all 0.995
_refine_ls_R_factor_all 0.1646
_refine_ls_R_factor_gt 0.0686
_refine_ls_shift/su_max 0.000
_refine_ls_shift/su_mean 0.000
_refine_ls_structure_factor_coef Fsqd
_refine_ls_weighting_details 'w=1/[\s^2^(Fo^2^)+(0.1000P)^2^] where P=(Fo^2^+2Fc^2^)/3'
_refine_ls_weighting_scheme calc
_refine_ls_wR_factor_gt 0.1612
_refine_ls_wR_factor_ref 0.2094
_reflns_Friedel_coverage 0.000
_reflns_number_gt 2196
_reflns_number_total 4695
_reflns_threshold_expression 'I > 2\s(I)'
_cod_data_source_file d2sc04431e2.cif
_cod_data_source_block 20210930a
_cod_database_code 1567898
_shelx_shelxl_version_number 2018/3
_shelx_space_group_comment
;
The symmetry employed for this shelxl refinement is uniquely defined
by the following loop, which should always be used as a source of
symmetry information in preference to the above space-group names.
They are only intended as comments.
;
_shelx_estimated_absorpt_t_max 0.990
_shelx_estimated_absorpt_t_min 0.989
_olex2_refinement_description
;
1. Fixed Uiso
 At 1.2 times of:
  All C(H) groups, All N(H) groups
2.a Ternary CH refined with riding coordinates:
 C3(H3)
2.b Aromatic/amide H refined with riding coordinates:
 N1(H1), C5(H5), C6(H6), C7(H7), C8(H8), C11(H11), C12(H12), C13(H13),
 C14(H14), C15(H15), C18(H18), C19(H19), C20(H20), C21(H21), C22(H22), C24(H24),
  C25(H25), C27(H27), C28(H28)
;
_olex2_submission_special_instructions 'No special instructions were received'

loop_
_space_group_symop_operation_xyz
'x, y, z'
'-x, -y, -z'

loop_
_atom_site_label
_atom_site_type_symbol
_atom_site_fract_x
_atom_site_fract_y
_atom_site_fract_z
_atom_site_U_iso_or_equiv
_atom_site_adp_type
_atom_site_occupancy
_atom_site_site_symmetry_order
_atom_site_calc_flag
_atom_site_refinement_flags_posn
_atom_site_refinement_flags_adp
_atom_site_refinement_flags_occupancy
_atom_site_disorder_assembly
_atom_site_disorder_group
O1 O 0.2290(2) 0.5012(2) 0.44783(14) 0.0620(6) Uani 1 1 d . . . . .
O2 O 0.6485(2) 0.8696(2) 0.49042(14) 0.0639(6) Uani 1 1 d . . . . .
F1 F 0.2554(3) 1.1422(2) 0.89213(17) 0.1052(7) Uani 1 1 d . . . . .
N1 N 0.4014(3) 0.6532(2) 0.36855(16) 0.0534(6) Uani 1 1 d . . . . .
H1 H 0.486518 0.729895 0.374885 0.064 Uiso 1 1 calc R U . . .
C1 C 0.3661(3) 0.6190(3) 0.4621(2) 0.0474(7) Uani 1 1 d . . . . .
C2 C 0.4581(3) 0.6950(3) 0.56095(19) 0.0447(6) Uani 1 1 d . . . . .
C3 C 0.3993(3) 0.6614(3) 0.6633(2) 0.0487(7) Uani 1 1 d . . . . .
H3 H 0.482108 0.656125 0.710873 0.058 Uiso 1 1 calc R U . . .
C4 C 0.2663(3) 0.5045(3) 0.6374(2) 0.0481(7) Uani 1 1 d . . . . .
C5 C 0.2179(3) 0.4263(3) 0.7155(2) 0.0595(8) Uani 1 1 d . . . . .
H5 H 0.269590 0.468942 0.786397 0.071 Uiso 1 1 calc R U . . .
C6 C 0.0944(4) 0.2862(3) 0.6904(3) 0.0674(9) Uani 1 1 d . . . . .
H6 H 0.063110 0.235739 0.744026 0.081 Uiso 1 1 calc R U . . .
C7 C 0.0175(4) 0.2216(4) 0.5850(3) 0.0721(9) Uani 1 1 d . . . . .
H7 H -0.066019 0.127737 0.567743 0.086 Uiso 1 1 calc R U . . .
C8 C 0.0642(3) 0.2955(3) 0.5060(3) 0.0680(9) Uani 1 1 d . . . . .
H8 H 0.013400 0.252490 0.434890 0.082 Uiso 1 1 calc R U . . .
C9 C 0.1881(3) 0.4353(3) 0.5338(2) 0.0530(7) Uani 1 1 d . . . . .
C10 C 0.3204(3) 0.5827(3) 0.2613(2) 0.0494(7) Uani 1 1 d . . . . .
C11 C 0.1639(4) 0.5112(3) 0.2345(2) 0.0596(8) Uani 1 1 d . . . . .
H11 H 0.104369 0.505123 0.288220 0.072 Uiso 1 1 calc R U . . .
C12 C 0.0956(4) 0.4480(3) 0.1262(3) 0.0708(9) Uani 1 1 d . . . . .
H12 H -0.009970 0.398744 0.108081 0.085 Uiso 1 1 calc R U . . .
C13 C 0.1809(5) 0.4572(4) 0.0462(3) 0.0809(11) Uani 1 1 d . . . . .
H13 H 0.134099 0.413015 -0.025674 0.097 Uiso 1 1 calc R U . . .
C14 C 0.3354(5) 0.5317(4) 0.0729(2) 0.0816(10) Uani 1 1 d . . . . .
H14 H 0.393959 0.540607 0.018678 0.098 Uiso 1 1 calc R U . . .
C15 C 0.4059(4) 0.5941(4) 0.1797(2) 0.0661(9) Uani 1 1 d . . . . .
H15 H 0.511430 0.644177 0.196886 0.079 Uiso 1 1 calc R U . . .
C16 C 0.6005(3) 0.8218(3) 0.5692(2) 0.0464(7) Uani 1 1 d . . . . .
C17 C 0.6968(3) 0.9037(3) 0.6793(2) 0.0441(6) Uani 1 1 d . . . . .
C18 C 0.7759(3) 0.8353(3) 0.7312(2) 0.0577(8) Uani 1 1 d . . . . .
H18 H 0.770451 0.737738 0.697873 0.069 Uiso 1 1 calc R U . . .
C19 C 0.8624(4) 0.9105(3) 0.8317(2) 0.0702(9) Uani 1 1 d . . . . .
H19 H 0.916403 0.864100 0.865827 0.084 Uiso 1 1 calc R U . . .
C20 C 0.8701(4) 1.0527(3) 0.8823(2) 0.0642(9) Uani 1 1 d . . . . .
H20 H 0.928636 1.102748 0.950752 0.077 Uiso 1 1 calc R U . . .
C21 C 0.7914(4) 1.1217(3) 0.8319(2) 0.0639(8) Uani 1 1 d . . . . .
H21 H 0.795623 1.218320 0.866302 0.077 Uiso 1 1 calc R U . . .
C22 C 0.7056(3) 1.0472(3) 0.7297(2) 0.0537(7) Uani 1 1 d . . . . .
H22 H 0.653612 1.094834 0.695005 0.064 Uiso 1 1 calc R U . . .
C23 C 0.3558(3) 0.7886(3) 0.7241(2) 0.0488(7) Uani 1 1 d . . . . .
C24 C 0.3753(4) 0.8244(4) 0.8359(2) 0.0661(9) Uani 1 1 d . . . . .
H24 H 0.413380 0.768832 0.873472 0.079 Uiso 1 1 calc R U . . .
C25 C 0.3389(4) 0.9417(4) 0.8928(3) 0.0760(10) Uani 1 1 d . . . . .
H25 H 0.350779 0.964303 0.967717 0.091 Uiso 1 1 calc R U . . .
C26 C 0.2851(4) 1.0231(4) 0.8359(3) 0.0716(9) Uani 1 1 d . . . . .
C27 C 0.2647(4) 0.9923(4) 0.7262(3) 0.0696(9) Uani 1 1 d . . . . .
H27 H 0.227666 1.049064 0.689286 0.084 Uiso 1 1 calc R U . . .
C28 C 0.3006(3) 0.8744(3) 0.6714(2) 0.0570(8) Uani 1 1 d . . . . .
H28 H 0.287013 0.852244 0.596420 0.068 Uiso 1 1 calc R U . . .

loop_
_atom_site_aniso_label
_atom_site_aniso_U_11
_atom_site_aniso_U_22
_atom_site_aniso_U_33
_atom_site_aniso_U_23
_atom_site_aniso_U_13
_atom_site_aniso_U_12
O1 0.0498(12) 0.0627(12) 0.0512(11) 0.0140(9) 0.0015(9) -0.0015(10)
O2 0.0557(13) 0.0707(12) 0.0515(12) 0.0211(9) 0.0098(10) 0.0061(10)
F1 0.1069(17) 0.1010(15) 0.1012(15) -0.0131(12) 0.0313(13) 0.0505(13)
N1 0.0486(14) 0.0572(13) 0.0451(13) 0.0130(10) 0.0055(11) 0.0108(11)
C1 0.0450(17) 0.0469(14) 0.0454(15) 0.0091(12) 0.0067(13) 0.0139(13)
C2 0.0427(16) 0.0466(14) 0.0396(14) 0.0093(11) 0.0068(12) 0.0124(13)
C3 0.0394(16) 0.0553(15) 0.0454(15) 0.0155(12) 0.0049(12) 0.0107(13)
C4 0.0395(16) 0.0511(15) 0.0542(17) 0.0164(13) 0.0099(13) 0.0161(13)
C5 0.0558(19) 0.0639(18) 0.0632(18) 0.0251(14) 0.0171(15) 0.0223(16)
C6 0.062(2) 0.0665(19) 0.085(2) 0.0368(17) 0.0315(18) 0.0240(17)
C7 0.053(2) 0.0625(18) 0.091(2) 0.0215(18) 0.0213(18) 0.0085(16)
C8 0.0501(19) 0.0626(18) 0.072(2) 0.0115(15) 0.0090(15) 0.0034(16)
C9 0.0454(17) 0.0527(16) 0.0566(17) 0.0151(13) 0.0110(14) 0.0130(14)
C10 0.0562(19) 0.0494(15) 0.0409(15) 0.0068(12) 0.0005(13) 0.0231(14)
C11 0.060(2) 0.0579(17) 0.0586(18) 0.0147(14) 0.0031(15) 0.0217(16)
C12 0.068(2) 0.0596(18) 0.071(2) 0.0115(16) -0.0176(18) 0.0192(17)
C13 0.105(3) 0.080(2) 0.053(2) -0.0023(16) -0.009(2) 0.046(2)
C14 0.092(3) 0.115(3) 0.050(2) 0.0085(18) 0.0155(19) 0.060(2)
C15 0.062(2) 0.088(2) 0.0507(18) 0.0125(15) 0.0081(15) 0.0350(18)
C16 0.0445(16) 0.0492(15) 0.0460(15) 0.0140(12) 0.0097(12) 0.0175(13)
C17 0.0366(15) 0.0447(14) 0.0485(15) 0.0138(12) 0.0100(12) 0.0113(12)
C18 0.060(2) 0.0508(15) 0.0574(17) 0.0074(13) -0.0001(15) 0.0224(15)
C19 0.071(2) 0.070(2) 0.067(2) 0.0158(16) -0.0113(17) 0.0304(18)
C20 0.067(2) 0.0607(18) 0.0467(16) 0.0067(14) -0.0065(14) 0.0115(16)
C21 0.069(2) 0.0495(15) 0.0623(19) 0.0039(14) 0.0086(16) 0.0170(15)
C22 0.0505(18) 0.0468(15) 0.0606(17) 0.0128(13) 0.0053(14) 0.0168(14)
C23 0.0416(16) 0.0521(15) 0.0438(15) 0.0111(12) 0.0089(12) 0.0084(13)
C24 0.068(2) 0.0719(19) 0.0518(18) 0.0160(15) 0.0132(15) 0.0190(17)
C25 0.079(2) 0.088(2) 0.0479(18) 0.0035(17) 0.0179(16) 0.023(2)
C26 0.063(2) 0.071(2) 0.069(2) -0.0043(17) 0.0224(17) 0.0227(18)
C27 0.060(2) 0.078(2) 0.072(2) 0.0097(17) 0.0142(16) 0.0332(17)
C28 0.0518(18) 0.0684(18) 0.0469(16) 0.0068(14) 0.0058(13) 0.0238(15)

loop_
_atom_type_symbol
_atom_type_description
_atom_type_scat_dispersion_real
_atom_type_scat_dispersion_imag
_atom_type_scat_source
C C 0.0033 0.0016 'International Tables Vol C Tables 4.2.6.8 and 6.1.1.4'
H H 0.0000 0.0000 'International Tables Vol C Tables 4.2.6.8 and 6.1.1.4'
F F 0.0171 0.0103 'International Tables Vol C Tables 4.2.6.8 and 6.1.1.4'
N N 0.0061 0.0033 'International Tables Vol C Tables 4.2.6.8 and 6.1.1.4'
O O 0.0106 0.0060 'International Tables Vol C Tables 4.2.6.8 and 6.1.1.4'

loop_
_geom_angle_atom_site_label_1
_geom_angle_atom_site_label_2
_geom_angle_atom_site_label_3
_geom_angle
_geom_angle_site_symmetry_1
_geom_angle_site_symmetry_3
_geom_angle_publ_flag
C1 O1 C9 118.92(19) . . ?
C1 N1 H1 114.9 . . ?
C1 N1 C10 130.2(2) . . ?
C10 N1 H1 114.9 . . ?
O1 C1 C2 123.5(2) . . ?
N1 C1 O1 112.4(2) . . ?
N1 C1 C2 124.1(2) . . ?
C1 C2 C3 119.9(2) . . ?
C1 C2 C16 119.9(2) . . ?
C16 C2 C3 119.5(2) . . ?
C2 C3 H3 107.5 . . ?
C2 C3 C4 110.5(2) . . ?
C2 C3 C23 112.4(2) . . ?
C4 C3 H3 107.5 . . ?
C23 C3 H3 107.5 . . ?
C23 C3 C4 111.2(2) . . ?
C5 C4 C3 122.6(2) . . ?
C9 C4 C3 120.4(2) . . ?
C9 C4 C5 117.0(2) . . ?
C4 C5 H5 119.3 . . ?
C6 C5 C4 121.4(3) . . ?
C6 C5 H5 119.3 . . ?
C5 C6 H6 120.2 . . ?
C5 C6 C7 119.6(3) . . ?
C7 C6 H6 120.2 . . ?
C6 C7 H7 119.9 . . ?
C8 C7 C6 120.1(3) . . ?
C8 C7 H7 119.9 . . ?
C7 C8 H8 120.6 . . ?
C7 C8 C9 118.8(3) . . ?
C9 C8 H8 120.6 . . ?
C4 C9 O1 122.1(2) . . ?
C4 C9 C8 123.0(2) . . ?
C8 C9 O1 114.9(2) . . ?
C11 C10 N1 124.0(3) . . ?
C11 C10 C15 119.1(2) . . ?
C15 C10 N1 116.8(3) . . ?
C10 C11 H11 120.3 . . ?
C10 C11 C12 119.3(3) . . ?
C12 C11 H11 120.3 . . ?
C11 C12 H12 119.4 . . ?
C13 C12 C11 121.2(3) . . ?
C13 C12 H12 119.4 . . ?
C12 C13 H13 120.4 . . ?
C14 C13 C12 119.3(3) . . ?
C14 C13 H13 120.4 . . ?
C13 C14 H14 119.7 . . ?
C13 C14 C15 120.6(3) . . ?
C15 C14 H14 119.7 . . ?
C10 C15 H15 119.8 . . ?
C14 C15 C10 120.4(3) . . ?
C14 C15 H15 119.8 . . ?
O2 C16 C2 123.9(2) . . ?
O2 C16 C17 117.8(2) . . ?
C2 C16 C17 118.2(2) . . ?
C18 C17 C16 120.8(2) . . ?
C22 C17 C16 120.1(2) . . ?
C22 C17 C18 119.2(2) . . ?
C17 C18 H18 119.9 . . ?
C19 C18 C17 120.2(3) . . ?
C19 C18 H18 119.9 . . ?
C18 C19 H19 119.7 . . ?
C20 C19 C18 120.6(3) . . ?
C20 C19 H19 119.7 . . ?
C19 C20 H20 120.1 . . ?
C19 C20 C21 119.7(3) . . ?
C21 C20 H20 120.1 . . ?
C20 C21 H21 120.1 . . ?
C20 C21 C22 119.9(3) . . ?
C22 C21 H21 120.1 . . ?
C17 C22 C21 120.3(3) . . ?
C17 C22 H22 119.8 . . ?
C21 C22 H22 119.8 . . ?
C24 C23 C3 120.3(3) . . ?
C28 C23 C3 121.9(2) . . ?
C28 C23 C24 117.8(3) . . ?
C23 C24 H24 119.4 . . ?
C23 C24 C25 121.1(3) . . ?
C25 C24 H24 119.4 . . ?
C24 C25 H25 120.8 . . ?
C26 C25 C24 118.3(3) . . ?
C26 C25 H25 120.8 . . ?
F1 C26 C25 118.2(3) . . ?
C27 C26 F1 119.3(3) . . ?
C27 C26 C25 122.5(3) . . ?
C26 C27 H27 120.9 . . ?
C26 C27 C28 118.2(3) . . ?
C28 C27 H27 120.9 . . ?
C23 C28 C27 122.1(3) . . ?
C23 C28 H28 118.9 . . ?
C27 C28 H28 118.9 . . ?

loop_
_geom_bond_atom_site_label_1
_geom_bond_atom_site_label_2
_geom_bond_distance
_geom_bond_site_symmetry_2
_geom_bond_publ_flag
O1 C1 1.352(3) . ?
O1 C9 1.396(3) . ?
O2 C16 1.249(3) . ?
F1 C26 1.362(4) . ?
N1 H1 0.8600 . ?
N1 C1 1.348(3) . ?
N1 C10 1.419(3) . ?
C1 C2 1.372(3) . ?
C2 C3 1.522(3) . ?
C2 C16 1.437(3) . ?
C3 H3 0.9800 . ?
C3 C4 1.526(3) . ?
C3 C23 1.525(4) . ?
C4 C5 1.385(3) . ?
C4 C9 1.371(4) . ?
C5 H5 0.9300 . ?
C5 C6 1.383(4) . ?
C6 H6 0.9300 . ?
C6 C7 1.383(4) . ?
C7 H7 0.9300 . ?
C7 C8 1.368(4) . ?
C8 H8 0.9300 . ?
C8 C9 1.382(4) . ?
C10 C11 1.378(4) . ?
C10 C15 1.382(4) . ?
C11 H11 0.9300 . ?
C11 C12 1.394(4) . ?
C12 H12 0.9300 . ?
C12 C13 1.364(5) . ?
C13 H13 0.9300 . ?
C13 C14 1.363(5) . ?
C14 H14 0.9300 . ?
C14 C15 1.382(4) . ?
C15 H15 0.9300 . ?
C16 C17 1.505(3) . ?
C17 C18 1.378(4) . ?
C17 C22 1.370(4) . ?
C18 H18 0.9300 . ?
C18 C19 1.370(4) . ?
C19 H19 0.9300 . ?
C19 C20 1.363(4) . ?
C20 H20 0.9300 . ?
C20 C21 1.371(4) . ?
C21 H21 0.9300 . ?
C21 C22 1.383(4) . ?
C22 H22 0.9300 . ?
C23 C24 1.387(4) . ?
C23 C28 1.378(4) . ?
C24 H24 0.9300 . ?
C24 C25 1.389(4) . ?
C25 H25 0.9300 . ?
C25 C26 1.367(5) . ?
C26 C27 1.362(4) . ?
C27 H27 0.9300 . ?
C27 C28 1.379(4) . ?
C28 H28 0.9300 . ?

loop_
_geom_hbond_atom_site_label_D
_geom_hbond_atom_site_label_H
_geom_hbond_atom_site_label_A
_geom_hbond_distance_DH
_geom_hbond_distance_HA
_geom_hbond_distance_DA
_geom_hbond_angle_DHA
_geom_hbond_site_symmetry_A
_geom_hbond_publ_flag
N1 H1 O2 0.86 1.92 2.612(3) 136.5 . yes

loop_
_geom_torsion_atom_site_label_1
_geom_torsion_atom_site_label_2
_geom_torsion_atom_site_label_3
_geom_torsion_atom_site_label_4
_geom_torsion
_geom_torsion_site_symmetry_1
_geom_torsion_site_symmetry_2
_geom_torsion_site_symmetry_3
_geom_torsion_site_symmetry_4
_geom_torsion_publ_flag
O1 C1 C2 C3 -7.4(4) . . . . ?
O1 C1 C2 C16 -178.3(2) . . . . ?
O2 C16 C17 C18 -107.2(3) . . . . ?
O2 C16 C17 C22 73.4(3) . . . . ?
F1 C26 C27 C28 177.8(3) . . . . ?
N1 C1 C2 C3 172.2(2) . . . . ?
N1 C1 C2 C16 1.3(4) . . . . ?
N1 C10 C11 C12 178.8(2) . . . . ?
N1 C10 C15 C14 -178.5(3) . . . . ?
C1 O1 C9 C4 13.7(4) . . . . ?
C1 O1 C9 C8 -165.9(3) . . . . ?
C1 N1 C10 C11 30.0(4) . . . . ?
C1 N1 C10 C15 -153.0(3) . . . . ?
C1 C2 C3 C4 21.0(4) . . . . ?
C1 C2 C3 C23 -103.8(3) . . . . ?
C1 C2 C16 O2 0.0(4) . . . . ?
C1 C2 C16 C17 179.1(2) . . . . ?
C2 C3 C4 C5 162.1(3) . . . . ?
C2 C3 C4 C9 -18.5(4) . . . . ?
C2 C3 C23 C24 -146.8(2) . . . . ?
C2 C3 C23 C28 31.2(3) . . . . ?
C2 C16 C17 C18 73.6(3) . . . . ?
C2 C16 C17 C22 -105.8(3) . . . . ?
C3 C2 C16 O2 -171.0(3) . . . . ?
C3 C2 C16 C17 8.1(4) . . . . ?
C3 C4 C5 C6 178.2(3) . . . . ?
C3 C4 C9 O1 2.3(4) . . . . ?
C3 C4 C9 C8 -178.2(3) . . . . ?
C3 C23 C24 C25 178.8(3) . . . . ?
C3 C23 C28 C27 -178.3(3) . . . . ?
C4 C3 C23 C24 88.7(3) . . . . ?
C4 C3 C23 C28 -93.2(3) . . . . ?
C4 C5 C6 C7 0.4(5) . . . . ?
C5 C4 C9 O1 -178.3(2) . . . . ?
C5 C4 C9 C8 1.3(4) . . . . ?
C5 C6 C7 C8 0.4(5) . . . . ?
C6 C7 C8 C9 -0.4(5) . . . . ?
C7 C8 C9 O1 179.1(3) . . . . ?
C7 C8 C9 C4 -0.5(5) . . . . ?
C9 O1 C1 N1 169.2(2) . . . . ?
C9 O1 C1 C2 -11.1(4) . . . . ?
C9 C4 C5 C6 -1.2(4) . . . . ?
C10 N1 C1 O1 -2.2(4) . . . . ?
C10 N1 C1 C2 178.1(3) . . . . ?
C10 C11 C12 C13 -0.7(4) . . . . ?
C11 C10 C15 C14 -1.4(4) . . . . ?
C11 C12 C13 C14 -1.1(5) . . . . ?
C12 C13 C14 C15 1.6(5) . . . . ?
C13 C14 C15 C10 -0.4(5) . . . . ?
C15 C10 C11 C12 1.9(4) . . . . ?
C16 C2 C3 C4 -168.1(2) . . . . ?
C16 C2 C3 C23 67.2(3) . . . . ?
C16 C17 C18 C19 -179.6(3) . . . . ?
C16 C17 C22 C21 178.6(2) . . . . ?
C17 C18 C19 C20 0.8(5) . . . . ?
C18 C17 C22 C21 -0.7(4) . . . . ?
C18 C19 C20 C21 -0.4(5) . . . . ?
C19 C20 C21 C22 -0.5(5) . . . . ?
C20 C21 C22 C17 1.1(4) . . . . ?
C22 C17 C18 C19 -0.2(4) . . . . ?
C23 C3 C4 C5 -72.4(3) . . . . ?
C23 C3 C4 C9 107.0(3) . . . . ?
C23 C24 C25 C26 -0.9(5) . . . . ?
C24 C23 C28 C27 -0.2(4) . . . . ?
C24 C25 C26 F1 -177.4(3) . . . . ?
C24 C25 C26 C27 0.7(5) . . . . ?
C25 C26 C27 C28 -0.2(5) . . . . ?
C26 C27 C28 C23 -0.1(5) . . . . ?
C28 C23 C24 C25 0.7(4) . . . . ?
